data_7108502
loop_
_publ_author_name
'Racha El Osta'
'Michel Frigoli'
'Jerome Marrot'
'Nathalie Guillou'
'Hubert Chevreau'
'Richard I. Walton'
'Franck Millange'

_publ_section_title
;
 A lithium-organic framework with coordinatively unsaturated metal sites
 that reversibly binds water
;
_journal_name_full Chem.Commun.
_journal_page_first 10639
_journal_paper_doi 10.1039/c2cc35861a
_journal_volume 48
_journal_year 2012
_chemical_formula_moiety 'C22 H20 Li4 N4 O10'
_chemical_formula_sum 'C22 H20 Li4 N4 O10'
_chemical_formula_weight 528.18
_chemical_name_common MIL-145
_chemical_name_systematic
;
?
;
_space_group_IT_number 2
_symmetry_cell_setting triclinic
_symmetry_space_group_name_Hall '-P 1'
_symmetry_space_group_name_H-M 'P -1'
_atom_sites_solution_hydrogens geom
_atom_sites_solution_primary direct
_atom_sites_solution_secondary difmap
_audit_creation_method SHELXL-97
_cell_angle_alpha 72.750(9)
_cell_angle_beta 67.912(8)
_cell_angle_gamma 76.869(9)
_cell_formula_units_Z 2
_cell_length_a 9.666(4)
_cell_length_b 11.692(5)
_cell_length_c 12.366(5)
_cell_measurement_reflns_used 2865
_cell_measurement_temperature 293(2)
_cell_measurement_theta_max 23.83
_cell_measurement_theta_min 2.86
_cell_volume 1226.1(9)
_computing_cell_refinement 'Bruker SMART'
_computing_data_collection 'Bruker SMART'
_computing_data_reduction 'Bruker SHELXTL'
_computing_molecular_graphics 'Bruker SHELXTL'
_computing_publication_material 'Bruker SHELXTL'
_computing_structure_refinement 'SHELXL-97 (Sheldrick, 1997)'
_computing_structure_solution 'SHELXS-97 (Sheldrick, 1990)'
_diffrn_ambient_temperature 293(2)
_diffrn_detector_area_resol_mean 512x512
_diffrn_measured_fraction_theta_full 0.997
_diffrn_measured_fraction_theta_max 0.997
_diffrn_measurement_device_type 'CCD area detector'
_diffrn_measurement_method 'omega scans'
_diffrn_radiation_monochromator graphite
_diffrn_radiation_source 'fine-focus sealed tube'
_diffrn_radiation_type MoK\a
_diffrn_radiation_wavelength 0.71073
_diffrn_reflns_av_R_equivalents 0.0389
_diffrn_reflns_av_sigmaI/netI 0.0743
_diffrn_reflns_limit_h_max 11
_diffrn_reflns_limit_h_min -11
_diffrn_reflns_limit_k_max 9
_diffrn_reflns_limit_k_min -13
_diffrn_reflns_limit_l_max 14
_diffrn_reflns_limit_l_min -14
_diffrn_reflns_number 6740
_diffrn_reflns_theta_full 25.00
_diffrn_reflns_theta_max 25.00
_diffrn_reflns_theta_min 1.83
_exptl_absorpt_coefficient_mu 0.111
_exptl_absorpt_correction_T_max 0.9890
_exptl_absorpt_correction_T_min 0.9718
_exptl_absorpt_correction_type multi-scan
_exptl_absorpt_process_details 'SADABS (Sheldrick, 1996)'
_exptl_crystal_colour orange
_exptl_crystal_density_diffrn 1.431
_exptl_crystal_density_method 'not measured'
_exptl_crystal_description parallelepiped
_exptl_crystal_F_000 544
_exptl_crystal_size_max 0.26
_exptl_crystal_size_mid 0.14
_exptl_crystal_size_min 0.10
_refine_diff_density_max 0.789
_refine_diff_density_min -0.718
_refine_diff_density_rms 0.082
_refine_ls_extinction_method none
_refine_ls_goodness_of_fit_ref 1.164
_refine_ls_hydrogen_treatment constr
_refine_ls_matrix_type full
_refine_ls_number_parameters 384
_refine_ls_number_reflns 4296
_refine_ls_number_restraints 4
_refine_ls_restrained_S_all 1.171
_refine_ls_R_factor_all 0.0977
_refine_ls_R_factor_gt 0.0724
_refine_ls_shift/su_max 0.000
_refine_ls_shift/su_mean 0.000
_refine_ls_structure_factor_coef Fsqd
_refine_ls_weighting_details 'calc w=1/[\s^2^(Fo^2^)+(0.1309P)^2^+0.4921P] where P=(Fo^2^+2Fc^2^)/3'
_refine_ls_weighting_scheme calc
_refine_ls_wR_factor_gt 0.2212
_refine_ls_wR_factor_ref 0.2383
_reflns_number_gt 3057
_reflns_number_total 4296
_reflns_threshold_expression >2sigma(I)
_cod_data_source_file c2cc35861a.txt
_cod_data_source_block 1-MIL-145(Li)[DMF]
_cod_original_cell_volume 1226.0(8)
_cod_original_sg_symbol_H-M P-1
_cod_database_code 7108502

loop_
_symmetry_equiv_pos_as_xyz
'x, y, z'
'-x, -y, -z'

loop_
_atom_site_label
_atom_site_type_symbol
_atom_site_fract_x
_atom_site_fract_y
_atom_site_fract_z
_atom_site_U_iso_or_equiv
_atom_site_adp_type
_atom_site_occupancy
_atom_site_symmetry_multiplicity
_atom_site_calc_flag
_atom_site_refinement_flags
_atom_site_disorder_assembly
_atom_site_disorder_group
Li1 Li 0.4531(3) 0.6167(3) 0.9467(2) 0.0262(8) Uani 1 1 d . . .
Li2 Li 0.4651(3) 0.9274(2) 0.6125(2) 0.0219(7) Uani 1 1 d . . .
Li3 Li 1.2340(3) 1.1085(3) 0.5165(3) 0.0314(9) Uani 1 1 d . . .
Li4 Li 0.4451(3) 0.6926(3) 0.6948(2) 0.0280(8) Uani 1 1 d . . .
O1 O 0.65167(12) 0.87305(10) 0.65482(9) 0.0237(3) Uani 1 1 d . . .
O2 O 0.56373(12) 0.71299(11) 0.79073(10) 0.0274(3) Uani 1 1 d . . .
O3 O 1.29661(12) 0.83535(11) 0.69816(11) 0.0287(3) Uani 1 1 d . . .
O4 O 1.14722(14) 0.96873(12) 0.61068(12) 0.0411(4) Uani 1 1 d . . .
O5 O 0.42781(13) 0.09914(10) 0.55542(9) 0.0226(3) Uani 1 1 d . . .
O6 O 0.26817(19) 0.70766(17) 1.01424(16) 0.0652(6) Uani 1 1 d . . .
O7 O 1.1007(2) 1.25185(16) 0.53597(18) 0.0762(7) Uani 1 1 d . . .
O8 O 0.45804(13) 0.45396(10) 0.92592(9) 0.0253(3) Uani 1 1 d . . .
O9 O 0.39536(15) 0.53681(10) 0.76287(10) 0.0311(3) Uani 1 1 d . . .
O10 O 0.46326(16) 0.29083(11) 0.48030(10) 0.0352(4) Uani 1 1 d . . .
N1 N 0.95118(16) 0.50832(15) 0.97724(13) 0.0359(4) Uani 1 1 d . . .
N2 N 0.48785(19) -0.00262(13) 0.95571(12) 0.0339(4) Uani 1 1 d . . .
C1 C 0.66287(18) 0.78185(14) 0.73691(13) 0.0192(4) Uani 1 1 d . . .
C2 C 1.17328(19) 0.87264(15) 0.68008(14) 0.0238(4) Uani 1 1 d . . .
C3 C 0.80212(18) 0.75263(15) 0.77134(14) 0.0215(4) Uani 1 1 d . . .
C4 C 0.91535(18) 0.82640(15) 0.71758(14) 0.0227(4) Uani 1 1 d . . .
H4 H 0.9028 0.8981 0.6619 0.027 Uiso 1 1 calc R . .
C5 C 1.04754(18) 0.79431(15) 0.74608(14) 0.0227(4) Uani 1 1 d . . .
C6 C 1.06368(19) 0.69048(16) 0.83261(15) 0.0261(5) Uani 1 1 d . . .
H6 H 1.1505 0.6694 0.8537 0.031 Uiso 1 1 calc R . .
C7 C 0.94927(19) 0.61818(16) 0.88764(15) 0.0257(5) Uani 1 1 d . . .
C8 C 0.82184(19) 0.64814(16) 0.85402(15) 0.0260(5) Uani 1 1 d . . .
H8 H 0.7484 0.5965 0.8881 0.031 Uiso 1 1 calc R . .
C9 C 0.44448(18) 0.20077(14) 0.56390(13) 0.0209(4) Uani 1 1 d . . .
C10 C 0.42818(18) 0.44855(14) 0.83716(13) 0.0199(4) Uani 1 1 d . A .
C11 C 0.44184(19) 0.20825(14) 0.68428(14) 0.0233(4) Uani 1 1 d . . .
C12 C 0.43007(19) 0.31871(15) 0.70849(14) 0.0222(4) Uani 1 1 d . A .
H12 H 0.4182 0.3893 0.6514 0.027 Uiso 1 1 calc R . .
C13 C 0.43566(19) 0.32607(14) 0.81686(13) 0.0217(4) Uani 1 1 d . . .
C14 C 0.4523(2) 0.22203(15) 0.90158(14) 0.0254(4) Uani 1 1 d . A .
H14 H 0.4557 0.2261 0.9745 0.031 Uiso 1 1 calc R . .
C15 C 0.4642(2) 0.11106(15) 0.87792(14) 0.0288(5) Uani 1 1 d . . .
C16 C 0.4567(2) 0.10484(16) 0.77028(14) 0.0293(5) Uani 1 1 d . A .
H16 H 0.4618 0.0300 0.7560 0.035 Uiso 1 1 calc R . .
N3 N 0.8780(4) 1.3530(4) 0.5254(5) 0.204(2) Uani 1 1 d D . .
C17 C 1.0270(5) 1.3312(3) 0.4851(3) 0.1147(14) Uani 1 1 d D . .
H17 H 1.0781 1.3802 0.4127 0.138 Uiso 1 1 calc R . .
C18 C 0.8156(12) 1.2362(8) 0.5866(8) 0.305(5) Uiso 1 1 d D . .
H18A H 0.7430 1.2304 0.5534 0.458 Uiso 1 1 calc R . .
H18B H 0.7680 1.2324 0.6709 0.458 Uiso 1 1 calc R . .
H18C H 0.8958 1.1705 0.5750 0.458 Uiso 1 1 calc R . .
C19 C 0.7932(7) 1.4367(5) 0.4599(5) 0.185(3) Uiso 1 1 d D . .
H19A H 0.8593 1.4829 0.3891 0.278 Uiso 1 1 calc R . .
H19B H 0.7244 1.4898 0.5083 0.278 Uiso 1 1 calc R . .
H19C H 0.7377 1.3948 0.4371 0.278 Uiso 1 1 calc R . .
N4 N 0.0734(3) 0.8286(2) 1.10738(19) 0.0687(7) Uani 1 1 d D . .
C20A C 0.2171(4) 0.7997(4) 1.0381(4) 0.0395(12) Uani 0.50 1 d PD A 1
H20A H 0.2800 0.8596 1.0071 0.047 Uiso 0.50 1 calc PR A 1
C21A C 0.0216(9) 0.9377(6) 1.1428(6) 0.108(3) Uani 0.50 1 d P A 1
H21A H 0.0998 0.9889 1.1053 0.161 Uiso 0.50 1 calc PR A 1
H21B H -0.0060 0.9224 1.2285 0.161 Uiso 0.50 1 calc PR A 1
H21C H -0.0647 0.9769 1.1191 0.161 Uiso 0.50 1 calc PR A 1
C22A C -0.0254(8) 0.7386(7) 1.1440(7) 0.122(3) Uani 0.50 1 d P A 1
H22A H 0.0158 0.6838 1.0918 0.183 Uiso 0.50 1 calc PR A 1
H22B H -0.1226 0.7773 1.1396 0.183 Uiso 0.50 1 calc PR A 1
H22C H -0.0352 0.6947 1.2250 0.183 Uiso 0.50 1 calc PR A 1
C20B C 0.1526(8) 0.7433(6) 1.0552(5) 0.093(2) Uani 0.50 1 d PD A 2
H20B H 0.0888 0.6969 1.0516 0.111 Uiso 0.50 1 calc PR A 2
C21B C 0.1407(11) 0.9109(9) 1.1395(9) 0.179(4) Uani 0.50 1 d P A 2
H21D H 0.1085 0.8977 1.2253 0.268 Uiso 0.50 1 calc PR A 2
H21E H 0.1085 0.9932 1.1056 0.268 Uiso 0.50 1 calc PR A 2
H21F H 0.2485 0.8950 1.1084 0.268 Uiso 0.50 1 calc PR A 2
C22B C -0.0857(9) 0.8454(14) 1.1602(8) 0.187(6) Uani 0.50 1 d P A 2
H22D H -0.1232 0.7692 1.1844 0.281 Uiso 0.50 1 calc PR A 2
H22E H -0.1291 0.9004 1.1029 0.281 Uiso 0.50 1 calc PR A 2
H22F H -0.1126 0.8781 1.2292 0.281 Uiso 0.50 1 calc PR A 2

loop_
_atom_site_aniso_label
_atom_site_aniso_U_11
_atom_site_aniso_U_22
_atom_site_aniso_U_33
_atom_site_aniso_U_23
_atom_site_aniso_U_13
_atom_site_aniso_U_12
Li1 0.0298(14) 0.0213(13) 0.0266(12) -0.0028(11) -0.0094(11) -0.0052(12)
Li2 0.0209(12) 0.0200(13) 0.0243(12) 0.0015(10) -0.0096(10) -0.0067(11)
Li3 0.0316(15) 0.0260(15) 0.0310(14) 0.0012(12) -0.0098(12) -0.0043(13)
Li4 0.0359(14) 0.0225(14) 0.0269(12) -0.0011(11) -0.0150(11) -0.0045(12)
O1 0.0265(5) 0.0221(6) 0.0222(5) 0.0037(4) -0.0148(4) -0.0029(5)
O2 0.0246(5) 0.0290(6) 0.0306(5) 0.0055(5) -0.0159(4) -0.0123(5)
O3 0.0207(5) 0.0252(6) 0.0384(6) 0.0033(5) -0.0135(4) -0.0073(5)
O4 0.0339(6) 0.0323(7) 0.0498(7) 0.0222(6) -0.0242(5) -0.0152(6)
O5 0.0347(6) 0.0153(5) 0.0220(5) -0.0034(4) -0.0151(4) -0.0025(5)
O6 0.0382(9) 0.0748(11) 0.0681(9) -0.0243(8) -0.0077(7) 0.0135(8)
O7 0.0776(11) 0.0459(9) 0.0993(12) -0.0225(9) -0.0367(9) 0.0231(9)
O8 0.0405(6) 0.0189(5) 0.0222(5) -0.0042(4) -0.0154(4) -0.0069(5)
O9 0.0529(6) 0.0158(5) 0.0302(5) 0.0019(4) -0.0246(5) -0.0061(5)
O10 0.0686(8) 0.0217(6) 0.0190(5) 0.0012(4) -0.0194(5) -0.0123(6)
N1 0.0332(6) 0.0351(8) 0.0379(7) 0.0164(7) -0.0230(5) -0.0154(7)
N2 0.0658(9) 0.0182(7) 0.0258(5) -0.0013(5) -0.0288(5) -0.0024(7)
C1 0.0204(7) 0.0198(7) 0.0186(6) -0.0024(6) -0.0096(5) -0.0022(6)
C2 0.0221(7) 0.0234(8) 0.0259(7) 0.0000(6) -0.0096(6) -0.0080(7)
C3 0.0214(7) 0.0224(8) 0.0206(7) 0.0010(6) -0.0107(6) -0.0041(7)
C4 0.0254(8) 0.0197(8) 0.0221(7) 0.0020(6) -0.0111(6) -0.0046(7)
C5 0.0232(7) 0.0210(8) 0.0235(7) 0.0005(6) -0.0100(6) -0.0060(7)
C6 0.0205(7) 0.0262(9) 0.0295(8) 0.0032(7) -0.0128(6) -0.0042(7)
C7 0.0260(8) 0.0226(8) 0.0268(7) 0.0077(7) -0.0145(6) -0.0078(7)
C8 0.0219(7) 0.0282(9) 0.0279(7) 0.0059(7) -0.0125(6) -0.0127(7)
C9 0.0307(8) 0.0155(7) 0.0195(6) -0.0016(6) -0.0141(6) -0.0018(7)
C10 0.0248(7) 0.0168(7) 0.0193(7) -0.0023(6) -0.0083(6) -0.0059(6)
C11 0.0342(8) 0.0182(7) 0.0210(7) -0.0041(6) -0.0126(6) -0.0048(7)
C12 0.0309(8) 0.0155(7) 0.0203(7) 0.0012(6) -0.0120(6) -0.0044(7)
C13 0.0309(8) 0.0158(7) 0.0205(7) -0.0030(6) -0.0106(6) -0.0050(7)
C14 0.0423(9) 0.0197(8) 0.0184(6) -0.0034(6) -0.0150(6) -0.0048(7)
C15 0.0494(9) 0.0176(8) 0.0230(7) -0.0003(6) -0.0189(7) -0.0053(8)
C16 0.0523(9) 0.0159(7) 0.0273(7) -0.0040(6) -0.0222(7) -0.0046(7)
N3 0.091(2) 0.148(3) 0.303(5) 0.063(3) -0.095(2) 0.013(2)
C17 0.155(3) 0.0789(19) 0.134(2) -0.0588(16) -0.080(2) 0.041(2)
N4 0.0561(12) 0.0754(13) 0.0761(12) -0.0412(10) -0.0165(10) 0.0102(11)
C20A 0.0269(18) 0.037(2) 0.059(2) -0.0181(17) -0.0125(16) -0.0058(17)
C21A 0.093(5) 0.106(4) 0.111(4) -0.069(3) -0.013(4) 0.034(4)
C22A 0.061(4) 0.154(5) 0.133(5) -0.092(4) 0.049(4) -0.041(4)
C20B 0.104(4) 0.109(5) 0.072(3) -0.033(3) -0.046(3) 0.017(4)
C21B 0.174(7) 0.198(6) 0.163(7) -0.099(5) 0.049(6) -0.127(5)
C22B 0.048(4) 0.390(17) 0.117(6) -0.087(8) -0.005(4) -0.017(7)

loop_
_atom_type_symbol
_atom_type_description
_atom_type_scat_dispersion_real
_atom_type_scat_dispersion_imag
_atom_type_scat_source
C C 0.0033 0.0016 'International Tables Vol C Tables 4.2.6.8 and 6.1.1.4'
H H 0.0000 0.0000 'International Tables Vol C Tables 4.2.6.8 and 6.1.1.4'
N N 0.0061 0.0033 'International Tables Vol C Tables 4.2.6.8 and 6.1.1.4'
O O 0.0106 0.0060 'International Tables Vol C Tables 4.2.6.8 and 6.1.1.4'
Li Li -0.0003 0.0001 'International Tables Vol C Tables 4.2.6.8 and 6.1.1.4'

loop_
_geom_angle_atom_site_label_1
_geom_angle_atom_site_label_2
_geom_angle_atom_site_label_3
_geom_angle
_geom_angle_site_symmetry_1
_geom_angle_site_symmetry_3
O6 Li1 O8 106.57(15) . 2_667
O6 Li1 O2 109.27(15) . .
O8 Li1 O2 121.83(17) 2_667 .
O6 Li1 O8 120.60(18) . .
O8 Li1 O8 90.79(13) 2_667 .
O2 Li1 O8 107.69(15) . .
O6 Li1 Li1 124.51(17) . 2_667
O8 Li1 Li1 45.78(10) 2_667 2_667
O2 Li1 Li1 126.21(17) . 2_667
O8 Li1 Li1 45.00(10) . 2_667
O6 Li1 Li4 96.00(14) . .
O8 Li1 Li4 156.73(14) 2_667 .
O2 Li1 Li4 41.91(10) . .
O8 Li1 Li4 82.33(13) . .
Li1 Li1 Li4 123.64(18) 2_667 .
O5 Li2 O3 119.50(14) 1_565 1_455
O5 Li2 O1 113.68(16) 1_565 .
O3 Li2 O1 119.23(14) 1_455 .
O5 Li2 O5 92.90(11) 1_565 2_666
O3 Li2 O5 111.53(16) 1_455 2_666
O1 Li2 O5 92.30(11) . 2_666
O5 Li2 Li4 165.46(17) 1_565 .
O3 Li2 Li4 46.78(9) 1_455 .
O1 Li2 Li4 80.52(12) . .
O5 Li2 Li4 89.46(13) 2_666 .
O5 Li2 Li2 48.07(9) 1_565 2_676
O3 Li2 Li2 128.4(2) 1_455 2_676
O1 Li2 Li2 108.27(16) . 2_676
O5 Li2 Li2 44.83(9) 2_666 2_676
Li4 Li2 Li2 132.56(19) . 2_676
O5 Li2 Li3 98.98(12) 1_565 2_776
O3 Li2 Li3 139.05(15) 1_455 2_776
O1 Li2 Li3 45.48(9) . 2_776
O5 Li2 Li3 48.76(10) 2_666 2_776
Li4 Li2 Li3 93.36(12) . 2_776
Li2 Li2 Li3 67.61(12) 2_676 2_776
O5 Li2 C9 114.24(12) 1_565 2_666
O3 Li2 C9 88.61(13) 1_455 2_666
O1 Li2 C9 95.04(11) . 2_666
O5 Li2 C9 25.17(6) 2_666 2_666
Li4 Li2 C9 65.39(10) . 2_666
Li2 Li2 C9 67.40(12) 2_676 2_666
Li3 Li2 C9 61.33(10) 2_776 2_666
O5 Li2 Li3 42.39(10) 1_565 1_455
O3 Li2 Li3 82.72(12) 1_455 1_455
O1 Li2 Li3 155.97(15) . 1_455
O5 Li2 Li3 87.77(12) 2_666 1_455
Li4 Li2 Li3 123.50(15) . 1_455
Li2 Li2 Li3 56.60(11) 2_676 1_455
Li3 Li2 Li3 124.22(11) 2_776 1_455
C9 Li2 Li3 95.14(12) 2_666 1_455
O4 Li3 O7 113.37(16) . .
O4 Li3 O1 122.10(19) . 2_776
O7 Li3 O1 107.77(15) . 2_776
O4 Li3 O5 106.62(15) . 1_665
O7 Li3 O5 113.7(2) . 1_665
O1 Li3 O5 91.43(13) 2_776 1_665
O4 Li3 Li2 115.48(15) . 2_776
O7 Li3 Li2 130.98(17) . 2_776
O1 Li3 Li2 46.14(9) 2_776 2_776
O5 Li3 Li2 47.21(10) 1_665 2_776
O4 Li3 Li2 71.08(11) . 1_655
O7 Li3 Li2 143.5(2) . 1_655
O1 Li3 Li2 97.78(12) 2_776 1_655
O5 Li3 Li2 38.57(8) 1_665 1_655
Li2 Li3 Li2 55.78(11) 2_776 1_655
O9 Li4 O3 123.24(17) . 1_455
O9 Li4 O10 107.48(16) . 2_666
O3 Li4 O10 99.80(13) 1_455 2_666
O9 Li4 O2 104.21(14) . .
O3 Li4 O2 102.87(16) 1_455 .
O10 Li4 O2 120.58(16) 2_666 .
O9 Li4 Li2 170.00(17) . .
O3 Li4 Li2 46.77(9) 1_455 .
O10 Li4 Li2 77.32(11) 2_666 .
O2 Li4 Li2 79.95(13) . .
O9 Li4 Li1 70.89(11) . .
O3 Li4 Li1 102.84(13) 1_455 .
O10 Li4 Li1 153.47(16) 2_666 .
O2 Li4 Li1 40.31(9) . .
Li2 Li4 Li1 108.90(14) . .
C1 O1 Li3 126.35(13) . 2_776
C1 O1 Li2 121.74(13) . .
Li3 O1 Li2 88.37(13) 2_776 .
C1 O2 Li1 145.16(16) . .
C1 O2 Li4 116.79(13) . .
Li1 O2 Li4 97.78(14) . .
C2 O3 Li2 120.63(13) . 1_655
C2 O3 Li4 139.03(17) . 1_655
Li2 O3 Li4 86.45(13) 1_655 1_655
C2 O4 Li3 140.52(17) . .
C9 O5 Li2 144.36(15) . 1_545
C9 O5 Li2 112.28(12) . 2_666
Li2 O5 Li2 87.10(11) 1_545 2_666
C9 O5 Li3 112.06(13) . 1_445
Li2 O5 Li3 99.04(14) 1_545 1_445
Li2 O5 Li3 84.03(13) 2_666 1_445
C20B O6 C20A 49.4(5) . .
C20B O6 Li1 168.2(5) . .
C20A O6 Li1 142.4(3) . .
C17 O7 Li3 141.2(3) . .
C10 O8 Li1 151.92(14) . 2_667
C10 O8 Li1 117.37(13) . .
Li1 O8 Li1 89.22(13) 2_667 .
C10 O9 Li4 136.66(17) . .
C9 O10 Li4 131.12(14) . 2_666
N1 N1 C7 114.8(2) 2_767 .
N2 N2 C15 114.6(2) 2_657 .
O2 C1 O1 122.95(16) . .
O2 C1 C3 118.33(14) . .
O1 C1 C3 118.71(14) . .
O4 C2 O3 124.40(16) . .
O4 C2 C5 117.39(16) . .
O3 C2 C5 118.21(14) . .
C8 C3 C4 118.82(16) . .
C8 C3 C1 119.53(15) . .
C4 C3 C1 121.59(14) . .
C3 C4 C5 120.72(15) . .
C3 C4 H4 119.6 . .
C5 C4 H4 119.6 . .
C6 C5 C4 119.73(16) . .
C6 C5 C2 120.77(16) . .
C4 C5 C2 119.49(14) . .
C5 C6 C7 119.35(17) . .
C5 C6 H6 120.3 . .
C7 C6 H6 120.3 . .
C8 C7 C6 120.20(15) . .
C8 C7 N1 114.36(16) . .
C6 C7 N1 125.40(17) . .
C3 C8 C7 121.05(16) . .
C3 C8 H8 119.5 . .
C7 C8 H8 119.5 . .
O10 C9 O5 123.87(16) . .
O10 C9 C11 119.23(16) . .
O5 C9 C11 116.90(13) . .
O10 C9 Li2 85.40(12) . 2_666
O5 C9 Li2 42.54(9) . 2_666
C11 C9 Li2 149.07(12) . 2_666
O9 C10 O8 124.79(17) . .
O9 C10 C13 116.62(16) . .
O8 C10 C13 118.58(14) . .
C16 C11 C12 118.85(17) . .
C16 C11 C9 120.40(16) . .
C12 C11 C9 120.71(14) . .
C11 C12 C13 121.03(14) . .
C11 C12 H12 119.5 . .
C13 C12 H12 119.5 . .
C14 C13 C12 119.58(16) . .
C14 C13 C10 121.37(16) . .
C12 C13 C10 119.02(14) . .
C13 C14 C15 119.69(17) . .
C13 C14 H14 120.2 . .
C15 C14 H14 120.2 . .
C16 C15 C14 120.24(15) . .
C16 C15 N2 114.66(16) . .
C14 C15 N2 125.09(17) . .
C11 C16 C15 120.58(17) . .
C11 C16 H16 119.7 . .
C15 C16 H16 119.7 . .
C17 N3 C19 123.7(4) . .
C17 N3 C18 109.0(5) . .
C19 N3 C18 113.7(6) . .
O7 C17 N3 124.3(4) . .
O7 C17 H17 117.9 . .
N3 C17 H17 117.9 . .
N3 C18 H18A 109.5 . .
N3 C18 H18B 109.5 . .
H18A C18 H18B 109.5 . .
N3 C18 H18C 109.5 . .
H18A C18 H18C 109.5 . .
H18B C18 H18C 109.5 . .
N3 C19 H19A 109.5 . .
N3 C19 H19B 109.5 . .
H19A C19 H19B 109.5 . .
N3 C19 H19C 109.5 . .
H19A C19 H19C 109.5 . .
H19B C19 H19C 109.5 . .
C20B N4 C20A 41.3(4) . .
C20B N4 C21A 164.1(5) . .
C20A N4 C21A 123.3(4) . .
C20B N4 C22B 126.3(8) . .
C20A N4 C22B 165.1(6) . .
C21A N4 C22B 68.2(7) . .
C20B N4 C22A 74.7(5) . .
C20A N4 C22A 115.9(4) . .
C21A N4 C22A 120.9(5) . .
C22B N4 C22A 53.7(7) . .
C20B N4 C21B 123.0(6) . .
C20A N4 C21B 84.2(4) . .
C21A N4 C21B 45.2(5) . .
C22B N4 C21B 109.9(7) . .
C22A N4 C21B 149.5(5) . .
O6 C20A N4 125.8(4) . .
O6 C20A H20A 117.1 . .
N4 C20A H20A 117.1 . .
N4 C21A H21A 109.5 . .
N4 C21A H21B 109.5 . .
N4 C21A H21C 109.5 . .
N4 C22A H22A 109.5 . .
N4 C22A H22B 109.5 . .
N4 C22A H22C 109.5 . .
O6 C20B N4 141.2(8) . .
O6 C20B H20B 109.4 . .
N4 C20B H20B 109.4 . .
N4 C21B H21D 109.5 . .
N4 C21B H21E 109.5 . .
H21D C21B H21E 109.5 . .
N4 C21B H21F 109.5 . .
H21D C21B H21F 109.5 . .
H21E C21B H21F 109.5 . .
N4 C22B H22D 109.5 . .
N4 C22B H22E 109.5 . .
H22D C22B H22E 109.5 . .
N4 C22B H22F 109.5 . .
H22D C22B H22F 109.5 . .
H22E C22B H22F 109.5 . .

loop_
_geom_bond_atom_site_label_1
_geom_bond_atom_site_label_2
_geom_bond_distance
_geom_bond_site_symmetry_2
Li1 O6 1.888(3) .
Li1 O8 1.956(3) 2_667
Li1 O2 1.960(3) .
Li1 O8 1.982(3) .
Li1 Li1 2.765(5) 2_667
Li1 Li4 3.001(4) .
Li2 O5 1.919(3) 1_565
Li2 O3 1.938(3) 1_455
Li2 O1 1.980(3) .
Li2 O5 2.025(3) 2_666
Li2 Li4 2.655(4) .
Li2 Li2 2.718(5) 2_676
Li2 Li3 2.745(4) 2_776
Li2 C9 2.771(4) 2_666
Li2 Li3 3.040(4) 1_455
Li3 O4 1.868(3) .
Li3 O7 1.885(3) .
Li3 O1 1.958(3) 2_776
Li3 O5 2.075(4) 1_665
Li3 Li2 2.745(4) 2_776
Li3 Li2 3.040(4) 1_655
Li4 O9 1.855(3) .
Li4 O3 1.938(3) 1_455
Li4 O10 1.974(3) 2_666
Li4 O2 2.023(4) .
O1 C1 1.2519(18) .
O1 Li3 1.958(3) 2_776
O2 C1 1.250(2) .
O3 C2 1.252(2) .
O3 Li2 1.938(3) 1_655
O3 Li4 1.938(3) 1_655
O4 C2 1.235(2) .
O5 C9 1.274(2) .
O5 Li2 1.919(3) 1_545
O5 Li2 2.025(3) 2_666
O5 Li3 2.075(4) 1_445
O6 C20B 1.080(7) .
O6 C20A 1.151(5) .
O7 C17 1.206(4) .
O8 C10 1.257(2) .
O8 Li1 1.956(3) 2_667
O9 C10 1.2319(19) .
O10 C9 1.2290(18) .
O10 Li4 1.974(3) 2_666
N1 N1 1.223(3) 2_767
N1 C7 1.428(2) .
N2 N2 1.224(3) 2_657
N2 C15 1.419(2) .
C1 C3 1.498(3) .
C2 C5 1.516(2) .
C3 C8 1.369(2) .
C3 C4 1.388(2) .
C4 C5 1.393(3) .
C4 H4 0.9300 .
C5 C6 1.383(2) .
C6 C7 1.385(3) .
C6 H6 0.9300 .
C7 C8 1.384(3) .
C8 H8 0.9300 .
C9 C11 1.507(3) .
C9 Li2 2.771(4) 2_666
C10 C13 1.507(2) .
C11 C16 1.374(2) .
C11 C12 1.381(3) .
C12 C13 1.390(3) .
C12 H12 0.9300 .
C13 C14 1.373(2) .
C14 C15 1.384(3) .
C14 H14 0.9300 .
C15 C16 1.384(3) .
C16 H16 0.9300 .
N3 C17 1.325(5) .
N3 C19 1.397(7) .
N3 C18 1.490(10) .
C17 H17 0.9300 .
C18 H18A 0.9600 .
C18 H18B 0.9600 .
C18 H18C 0.9600 .
C19 H19A 0.9600 .
C19 H19B 0.9600 .
C19 H19C 0.9600 .
N4 C20B 1.288(7) .
N4 C20A 1.357(4) .
N4 C21A 1.395(8) .
N4 C22B 1.419(8) .
N4 C22A 1.439(9) .
N4 C21B 1.488(12) .
C20A H20A 0.9300 .
C21A H21A 0.9600 .
C21A H21B 0.9600 .
C21A H21C 0.9600 .
C22A H22A 0.9600 .
C22A H22B 0.9600 .
C22A H22C 0.9600 .
C20B H20B 0.9300 .
C21B H21D 0.9600 .
C21B H21E 0.9600 .
C21B H21F 0.9600 .
C22B H22D 0.9600 .
C22B H22E 0.9600 .
C22B H22F 0.9600 .
